data_1006046
loop_
_publ_author_name
'Lopez, M L'
'Veiga, M L'
'Rodriguez-Carvajal, J'
'Fernandez, F'
'Jerez, A'
'Pico, C'

_publ_section_title
;
The monoclinic perovskite La~2~LiSbO~6~. A Rietveld refinement of
neutron powder diffraction data
;
_journal_coden_ASTM MRBUAC
_journal_name_full 'Materials Research Bulletin'
_journal_page_first 647
_journal_page_last 654
_journal_paper_doi 10.1016/0025-5408(92)90154-R
_journal_volume 27
_journal_year 1992
_chemical_formula_structural 'La2 Li Sb O6'
_chemical_formula_sum 'La2 Li O6 Sb'
_chemical_name_systematic 'Dilanthanum lithium antimony(V) oxide'
_space_group_IT_number 14
_symmetry_cell_setting monoclinic
_symmetry_Int_Tables_number 14
_symmetry_space_group_name_Hall '-P 2yn'
_symmetry_space_group_name_H-M 'P 1 21/n 1'
_cell_angle_alpha 90
_cell_angle_beta 89.796(9)
_cell_angle_gamma 90
_cell_formula_units_Z 2
_cell_length_a 5.6226(1)
_cell_length_b 5.7199(1)
_cell_length_c 7.9689(2)
_cell_volume 256.3
_refine_ls_R_factor_all 0.033
_cod_database_code 1006046

loop_
_symmetry_equiv_pos_as_xyz
x,y,z
1/2+x,1/2-y,1/2+z
-x,-y,-z
1/2-x,1/2+y,1/2-z

loop_
_atom_site_label
_atom_site_type_symbol
_atom_site_symmetry_multiplicity
_atom_site_Wyckoff_symbol
_atom_site_fract_x
_atom_site_fract_y
_atom_site_fract_z
_atom_site_occupancy
_atom_site_attached_hydrogens
_atom_site_calc_flag
La1 La3+ 4 a 0.5101(3) 0.5442(2) 0.2535(3) 1. 0 d
Li1 Li1+ 2 c 0. 0.5 0. 1. 0 d
Sb1 Sb5+ 2 d 0.5 0. 0. 1. 0 d
O1 O2- 4 e 0.2133(5) 0.1949(5) -0.0420(4) 1. 0 d
O2 O2- 4 e 0.3005(5) 0.7179(4) -0.0456(4) 1. 0 d
O3 O2- 4 e 0.4132(4) 0.9781(3) 0.2394(4) 1. 0 d

loop_
_atom_type_symbol
_atom_type_oxidation_number
La3+ 3.000
Li1+ 1.000
Sb5+ 5.000
O2- -2.000
